data_4089622
loop_
_publ_author_name
'Lef\`evre, Guillaume P.'
'Baillie, Rhett A.'
'Fabulyak, Diana'
'Legzdins, Peter'

_publ_section_title
;
 Insights into the Intermolecular C--H Activations of Hydrocarbons
 Initiated by Cp*W(NO)(\h3-allyl)(CH2CMe3) Complexes
;
_journal_issue 19
_journal_name_full Organometallics
_journal_page_first 5561
_journal_paper_doi 10.1021/om4007938
_journal_volume 32
_journal_year 2013
_chemical_formula_moiety 'C15 H23 Mo N O'
_chemical_formula_sum 'C15 H23 Mo N O'
_chemical_formula_weight 329.28
_space_group_IT_number 19
_space_group_name_Hall 'P 2ac 2ab'
_space_group_name_H-M_alt 'P 21 21 21'
_symmetry_cell_setting orthorhombic
_symmetry_Int_Tables_number 19
_symmetry_space_group_name_H-M 'P 21 21 21'
_atom_sites_solution_hydrogens geom
_atom_sites_solution_primary direct
_atom_sites_solution_secondary difmap
_audit_creation_method SHELXL-97
_cell_angle_alpha 90.00
_cell_angle_beta 90.00
_cell_angle_gamma 90.00
_cell_formula_units_Z 4
_cell_length_a 9.6315(12)
_cell_length_b 12.1481(14)
_cell_length_c 12.3220(15)
_cell_measurement_reflns_used 5280
_cell_measurement_temperature 90(2)
_cell_measurement_theta_max 54.995
_cell_measurement_theta_min 5.368
_cell_volume 1441.7(3)
_computing_molecular_graphics 'Ortep-3 for Windows (Farrugia, 1997)'
_computing_publication_material 'WinGX publication routines (Farrugia, 1999)'
_computing_structure_refinement 'SHELXL-97 (Sheldrick, 2008)'
_computing_structure_solution 'SIR92 (Altomare, et al., 1993)'
_diffrn_ambient_temperature 90(2)
_diffrn_measured_fraction_theta_full 1.000
_diffrn_measured_fraction_theta_max 1.000
_diffrn_measurement_device_type 'Bruker APEX DUO'
_diffrn_measurement_method 'area detector'
_diffrn_radiation_monochromator graphite
_diffrn_radiation_type MoK\a
_diffrn_radiation_wavelength 0.71073
_diffrn_reflns_av_R_equivalents 0.0251
_diffrn_reflns_av_sigmaI/netI 0.0319
_diffrn_reflns_limit_h_max 12
_diffrn_reflns_limit_h_min -12
_diffrn_reflns_limit_k_max 14
_diffrn_reflns_limit_k_min -15
_diffrn_reflns_limit_l_max 15
_diffrn_reflns_limit_l_min -16
_diffrn_reflns_number 8298
_diffrn_reflns_theta_full 25.00
_diffrn_reflns_theta_max 27.50
_diffrn_reflns_theta_min 2.35
_diffrn_source 'fine-focus sealed tube'
_exptl_absorpt_coefficient_mu 0.899
_exptl_absorpt_correction_T_max 0.9168
_exptl_absorpt_correction_T_min 0.8305
_exptl_absorpt_correction_type multi-scan
_exptl_absorpt_process_details SADABS-2008/1
_exptl_crystal_colour orange
_exptl_crystal_density_diffrn 1.517
_exptl_crystal_density_method 'not measured'
_exptl_crystal_description irregular
_exptl_crystal_F_000 680
_exptl_crystal_size_max 0.24
_exptl_crystal_size_mid 0.12
_exptl_crystal_size_min 0.11
_refine_diff_density_max 0.348
_refine_diff_density_min -0.503
_refine_diff_density_rms 0.055
_refine_ls_abs_structure_details 'Flack H D (1983), Acta Cryst. A39, 876-881'
_refine_ls_abs_structure_Flack 0.05(5)
_refine_ls_extinction_method none
_refine_ls_goodness_of_fit_ref 1.017
_refine_ls_hydrogen_treatment mixed
_refine_ls_matrix_type full
_refine_ls_number_parameters 209
_refine_ls_number_reflns 3319
_refine_ls_number_restraints 312
_refine_ls_restrained_S_all 0.970
_refine_ls_R_factor_all 0.0274
_refine_ls_R_factor_gt 0.0221
_refine_ls_shift/su_max 0.001
_refine_ls_shift/su_mean 0.000
_refine_ls_structure_factor_coef Fsqd
_refine_ls_weighting_details 'calc w=1/[\s^2^(Fo^2^)+(0.0217P)^2^+0.0000P] where P=(Fo^2^+2Fc^2^)/3'
_refine_ls_weighting_scheme calc
_refine_ls_wR_factor_gt 0.0498
_refine_ls_wR_factor_ref 0.0519
_reflns_number_gt 2846
_reflns_number_total 3319
_reflns_threshold_expression >2\s(I)
_cod_data_source_file om4007938_si_002.cif
_cod_data_source_block n4-2b,Mo
_cod_database_code 4089622

loop_
_symmetry_equiv_pos_as_xyz
'x, y, z'
'-x+1/2, -y, z+1/2'
'x+1/2, -y+1/2, -z'
'-x, y+1/2, -z+1/2'

loop_
_atom_site_label
_atom_site_type_symbol
_atom_site_fract_x
_atom_site_fract_y
_atom_site_fract_z
_atom_site_U_iso_or_equiv
_atom_site_adp_type
_atom_site_occupancy
_atom_site_symmetry_multiplicity
_atom_site_calc_flag
_atom_site_refinement_flags
_atom_site_disorder_assembly
_atom_site_disorder_group
C1 C 1.0371(3) 0.10054(16) -0.39800(18) 0.0150(5) Uani 1 1 d U . .
C2 C 1.1017(2) 0.04211(16) -0.48574(19) 0.0156(4) Uani 1 1 d U A .
C3 C 1.0498(3) 0.08536(17) -0.58415(19) 0.0164(5) Uani 1 1 d U A .
C4 C 0.9501(3) 0.16941(17) -0.55847(18) 0.0153(5) Uani 1 1 d U A .
C5 C 0.9447(3) 0.17877(16) -0.44272(18) 0.0152(5) Uani 1 1 d U . .
C6 C 1.0670(3) 0.08594(18) -0.27914(18) 0.0205(5) Uani 1 1 d U . .
H6A H 1.1411 0.1366 -0.2573 0.031 Uiso 1 1 calc R . .
H6B H 1.0964 0.0100 -0.2655 0.031 Uiso 1 1 calc R . .
H6C H 0.9830 0.1018 -0.2371 0.031 Uiso 1 1 calc R . .
C7 C 1.2187(2) -0.03867(18) -0.4739(2) 0.0234(5) Uani 1 1 d U . .
H7A H 1.2264 -0.0828 -0.5402 0.035 Uiso 1 1 calc R . .
H7B H 1.2003 -0.0872 -0.4120 0.035 Uiso 1 1 calc R . .
H7C H 1.3057 0.0013 -0.4617 0.035 Uiso 1 1 calc R . .
C8 C 1.0915(2) 0.05362(18) -0.69734(18) 0.0197(5) Uani 1 1 d U . .
H8A H 1.1578 0.1076 -0.7257 0.030 Uiso 1 1 calc R . .
H8B H 1.0090 0.0519 -0.7439 0.030 Uiso 1 1 calc R . .
H8C H 1.1347 -0.0194 -0.6963 0.030 Uiso 1 1 calc R . .
C9 C 0.8784(3) 0.24354(17) -0.6381(2) 0.0217(5) Uani 1 1 d U . .
H9A H 0.9366 0.3081 -0.6522 0.033 Uiso 1 1 calc R . .
H9B H 0.7891 0.2673 -0.6080 0.033 Uiso 1 1 calc R . .
H9C H 0.8626 0.2036 -0.7061 0.033 Uiso 1 1 calc R . .
C10 C 0.8611(3) 0.26245(17) -0.3812(2) 0.0213(5) Uani 1 1 d U . .
H10A H 0.8414 0.2346 -0.3081 0.032 Uiso 1 1 calc R . .
H10B H 0.7735 0.2761 -0.4194 0.032 Uiso 1 1 calc R . .
H10C H 0.9138 0.3313 -0.3759 0.032 Uiso 1 1 calc R . .
C11 C 0.8830(5) -0.1453(4) -0.3678(5) 0.0247(11) Uani 0.60 1 d PU A 1
H11A H 0.8586 -0.2204 -0.3925 0.030 Uiso 0.60 1 calc PR A 1
H11B H 0.9628 -0.1427 -0.3172 0.030 Uiso 0.60 1 calc PR A 1
C12 C 0.7708(7) -0.0712(5) -0.3472(6) 0.0216(12) Uani 0.60 1 d PU A 1
H12 H 0.7706 -0.0266 -0.2790 0.026 Uiso 0.60 1 calc PR A 1
C13 C 0.6618(7) -0.0576(5) -0.4231(7) 0.0174(14) Uani 0.60 1 d PU A 1
C14 C 0.6451(7) 0.0503(5) -0.4632(5) 0.0220(14) Uani 0.60 1 d PU A 1
H14A H 0.6324 0.1089 -0.4083 0.026 Uiso 0.60 1 calc PR A 1
H14B H 0.5836 0.0587 -0.5270 0.026 Uiso 0.60 1 calc PR A 1
C15 C 0.5876(10) -0.1544(7) -0.4755(8) 0.0214(13) Uani 0.60 1 d PU A 1
H15A H 0.5063 -0.1743 -0.4318 0.032 Uiso 0.60 1 calc PR A 1
H15B H 0.6510 -0.2174 -0.4795 0.032 Uiso 0.60 1 calc PR A 1
H15C H 0.5577 -0.1340 -0.5488 0.032 Uiso 0.60 1 calc PR A 1
N1 N 0.8410(2) -0.09847(15) -0.60313(15) 0.0186(4) Uani 1 1 d U A .
O1 O 0.8353(2) -0.16199(14) -0.67855(14) 0.0316(4) Uani 1 1 d U . .
Mo1 Mo 0.865219(14) -0.000917(13) -0.497455(15) 0.01463(5) Uani 1 1 d U . .
C11B C 0.6381(8) 0.0725(6) -0.5253(6) 0.0195(14) Uani 0.40 1 d PU A 2
H11C H 0.6294 0.1536 -0.5295 0.023 Uiso 0.40 1 calc PR A 2
H11D H 0.5761 0.0321 -0.5755 0.023 Uiso 0.40 1 calc PR A 2
C12B C 0.6596(12) 0.0262(9) -0.4217(7) 0.0177(18) Uani 0.40 1 d PU A 2
H12B H 0.6530 0.0748 -0.3564 0.021 Uiso 0.40 1 calc PR A 2
C13B C 0.6985(11) -0.0875(9) -0.4075(10) 0.019(2) Uani 0.40 1 d PU A 2
C15B C 0.6142(17) -0.1782(12) -0.4634(14) 0.0214(13) Uani 0.40 1 d PU A 2
H15D H 0.5299 -0.1464 -0.4950 0.032 Uiso 0.40 1 calc PR A 2
H15E H 0.5886 -0.2345 -0.4100 0.032 Uiso 0.40 1 calc PR A 2
H15F H 0.6702 -0.2119 -0.5209 0.032 Uiso 0.40 1 calc PR A 2
C14B C 0.8246(10) -0.1063(7) -0.3543(7) 0.021(2) Uani 0.40 1 d PU A 2
H14C H 0.8614 -0.1823 -0.3575 0.026 Uiso 0.40 1 calc PR A 2
H14D H 0.8359 -0.0712 -0.2824 0.026 Uiso 0.40 1 calc PR A 2

loop_
_atom_site_aniso_label
_atom_site_aniso_U_11
_atom_site_aniso_U_22
_atom_site_aniso_U_33
_atom_site_aniso_U_23
_atom_site_aniso_U_13
_atom_site_aniso_U_12
C1 0.0149(11) 0.0156(10) 0.0147(11) -0.0022(9) 0.0004(9) -0.0038(9)
C2 0.0132(8) 0.0165(8) 0.0170(12) -0.0011(9) 0.0020(10) -0.0026(7)
C3 0.0110(10) 0.0210(10) 0.0173(11) -0.0040(10) 0.0022(10) -0.0033(9)
C4 0.0154(12) 0.0162(10) 0.0145(11) 0.0003(9) -0.0012(10) -0.0024(10)
C5 0.0126(12) 0.0158(10) 0.0174(11) -0.0003(9) 0.0003(10) -0.0015(9)
C6 0.0251(14) 0.0217(11) 0.0147(11) 0.0003(9) -0.0021(10) -0.0021(10)
C7 0.0179(11) 0.0249(10) 0.0274(15) -0.0013(10) -0.0023(10) 0.0018(8)
C8 0.0160(11) 0.0265(11) 0.0166(11) -0.0030(9) 0.0004(10) -0.0017(10)
C9 0.0231(12) 0.0235(12) 0.0184(12) 0.0019(9) -0.0044(11) 0.0021(11)
C10 0.0263(13) 0.0190(11) 0.0185(12) -0.0027(9) 0.0047(11) -0.0016(10)
C11 0.023(3) 0.026(3) 0.025(3) 0.006(2) 0.002(2) 0.000(2)
C12 0.026(3) 0.027(3) 0.012(2) -0.002(2) 0.005(3) -0.010(2)
C13 0.013(3) 0.019(4) 0.020(3) 0.000(3) 0.013(3) -0.001(2)
C14 0.015(3) 0.014(3) 0.036(4) 0.001(3) 0.002(4) 0.002(2)
C15 0.022(4) 0.018(4) 0.024(3) 0.001(2) 0.001(2) -0.003(2)
N1 0.0183(10) 0.0215(9) 0.0161(10) -0.0005(8) 0.0008(8) -0.0022(8)
O1 0.0412(11) 0.0324(9) 0.0210(9) -0.0109(8) 0.0002(9) -0.0053(9)
Mo1 0.01266(8) 0.01658(8) 0.01464(8) -0.00316(12) 0.00188(8) -0.00200(7)
C11B 0.012(3) 0.018(3) 0.028(4) -0.007(3) -0.007(4) 0.002(2)
C12B 0.015(4) 0.016(5) 0.022(5) 0.000(3) 0.006(4) 0.002(3)
C13B 0.024(6) 0.012(5) 0.020(5) 0.001(4) 0.005(4) 0.004(3)
C15B 0.022(4) 0.018(4) 0.024(3) 0.001(2) 0.001(2) -0.003(2)
C14B 0.033(7) 0.026(6) 0.005(4) 0.005(4) 0.005(5) -0.011(4)

loop_
_atom_type_symbol
_atom_type_description
_atom_type_scat_dispersion_real
_atom_type_scat_dispersion_imag
_atom_type_scat_source
C C 0.0033 0.0016 'International Tables Vol C Tables 4.2.6.8 and 6.1.1.4'
H H 0.0000 0.0000 'International Tables Vol C Tables 4.2.6.8 and 6.1.1.4'
N N 0.0061 0.0033 'International Tables Vol C Tables 4.2.6.8 and 6.1.1.4'
O O 0.0106 0.0060 'International Tables Vol C Tables 4.2.6.8 and 6.1.1.4'
Mo Mo -1.6832 0.6857 'International Tables Vol C Tables 4.2.6.8 and 6.1.1.4'

loop_
_geom_angle_atom_site_label_1
_geom_angle_atom_site_label_2
_geom_angle_atom_site_label_3
_geom_angle
C5 C1 C2 108.16(19)
C5 C1 C6 125.4(2)
C2 C1 C6 126.3(2)
C5 C1 Mo1 73.27(13)
C2 C1 Mo1 70.14(12)
C6 C1 Mo1 124.69(15)
C3 C2 C1 108.02(17)
C3 C2 C7 126.3(2)
C1 C2 C7 125.1(2)
C3 C2 Mo1 71.70(13)
C1 C2 Mo1 74.65(12)
C7 C2 Mo1 126.17(14)
C2 C3 C4 108.15(19)
C2 C3 C8 127.4(2)
C4 C3 C8 124.4(2)
C2 C3 Mo1 73.04(12)
C4 C3 Mo1 73.03(13)
C8 C3 Mo1 121.03(16)
C5 C4 C3 107.5(2)
C5 C4 C9 125.9(2)
C3 C4 C9 126.2(2)
C5 C4 Mo1 74.83(14)
C3 C4 Mo1 71.16(12)
C9 C4 Mo1 125.28(16)
C1 C5 C4 108.2(2)
C1 C5 C10 126.5(2)
C4 C5 C10 125.2(2)
C1 C5 Mo1 72.55(12)
C4 C5 Mo1 70.17(13)
C10 C5 Mo1 125.73(16)
C1 C6 H6A 109.5
C1 C6 H6B 109.5
H6A C6 H6B 109.5
C1 C6 H6C 109.5
H6A C6 H6C 109.5
H6B C6 H6C 109.5
C2 C7 H7A 109.5
C2 C7 H7B 109.5
H7A C7 H7B 109.5
C2 C7 H7C 109.5
H7A C7 H7C 109.5
H7B C7 H7C 109.5
C3 C8 H8A 109.5
C3 C8 H8B 109.5
H8A C8 H8B 109.5
C3 C8 H8C 109.5
H8A C8 H8C 109.5
H8B C8 H8C 109.5
C4 C9 H9A 109.5
C4 C9 H9B 109.5
H9A C9 H9B 109.5
C4 C9 H9C 109.5
H9A C9 H9C 109.5
H9B C9 H9C 109.5
C5 C10 H10A 109.5
C5 C10 H10B 109.5
H10A C10 H10B 109.5
C5 C10 H10C 109.5
H10A C10 H10C 109.5
H10B C10 H10C 109.5
C12 C11 Mo1 66.4(4)
C12 C11 H11A 117.1
Mo1 C11 H11A 117.1
C12 C11 H11B 117.1
Mo1 C11 H11B 117.1
H11A C11 H11B 114.1
C13 C12 C11 121.1(6)
C13 C12 Mo1 73.1(4)
C11 C12 Mo1 77.6(4)
C13 C12 H12 119.4
C11 C12 H12 119.4
Mo1 C12 H12 119.4
C14 C13 C12 115.1(6)
C14 C13 C15 121.1(6)
C12 C13 C15 122.6(5)
C14 C13 Mo1 71.0(4)
C12 C13 Mo1 70.2(4)
C15 C13 Mo1 118.0(5)
C13 C14 Mo1 72.6(4)
C13 C14 H14A 116.3
Mo1 C14 H14A 116.3
C13 C14 H14B 116.3
Mo1 C14 H14B 116.3
H14A C14 H14B 113.3
O1 N1 Mo1 174.38(18)
N1 Mo1 C14B 100.1(2)
N1 Mo1 C12B 106.9(3)
C14B Mo1 C12B 65.9(3)
N1 Mo1 C13B 87.4(3)
C14B Mo1 C13B 36.8(3)
C12B Mo1 C13B 38.0(3)
N1 Mo1 C12 107.42(18)
C14B Mo1 C12 17.5(2)
C12B Mo1 C12 48.9(2)
C13B Mo1 C12 27.0(4)
N1 Mo1 C14 101.42(19)
C14B Mo1 C14 81.0(3)
C12B Mo1 C14 15.54(19)
C13B Mo1 C14 49.8(2)
C12 Mo1 C14 64.3(2)
N1 Mo1 C13 88.9(2)
C14B Mo1 C13 49.5(3)
C12B Mo1 C13 26.2(3)
C13B Mo1 C13 13.8(2)
C12 Mo1 C13 36.6(2)
C14 Mo1 C13 36.34(17)
N1 Mo1 C3 93.70(8)
C14B Mo1 C3 139.7(3)
C12B Mo1 C3 144.2(3)
C13B Mo1 C3 176.5(3)
C12 Mo1 C3 149.9(2)
C14 Mo1 C3 133.06(17)
C13 Mo1 C3 169.33(16)
N1 Mo1 C2 108.80(8)
C14B Mo1 C2 104.6(3)
C12B Mo1 C2 144.2(3)
C13B Mo1 C2 141.3(3)
C12 Mo1 C2 115.51(19)
C14 Mo1 C2 147.53(18)
C13 Mo1 C2 151.9(2)
C3 Mo1 C2 35.26(8)
N1 Mo1 C4 113.52(8)
C14B Mo1 C4 145.7(2)
C12B Mo1 C4 108.4(3)
C13B Mo1 C4 146.2(3)
C12 Mo1 C4 138.09(17)
C14 Mo1 C4 98.33(17)
C13 Mo1 C4 134.19(16)
C3 Mo1 C4 35.81(8)
C2 Mo1 C4 58.95(8)
N1 Mo1 C11 90.57(15)
C14B Mo1 C11 18.5(2)
C12B Mo1 C11 83.8(2)
C13B Mo1 C11 50.7(3)
C12 Mo1 C11 35.95(16)
C14 Mo1 C11 98.37(19)
C13 Mo1 C11 64.4(2)
C3 Mo1 C11 125.88(13)
C2 Mo1 C11 93.04(14)
C4 Mo1 C11 147.08(15)
N1 Mo1 C11B 91.34(18)
C14B Mo1 C11B 99.7(3)
C12B Mo1 C11B 35.4(2)
C13B Mo1 C11B 65.5(3)
C12 Mo1 C11B 83.6(2)
C14 Mo1 C11B 19.95(19)
C13 Mo1 C11B 51.7(2)
C3 Mo1 C11B 117.8(2)
C2 Mo1 C11B 144.77(19)
C4 Mo1 C11B 86.8(2)
C11 Mo1 C11B 116.0(2)
C12B C11B Mo1 65.6(6)
C12B C11B H11C 117.2
Mo1 C11B H11C 117.2
C12B C11B H11D 117.2
Mo1 C11B H11D 117.2
H11C C11B H11D 114.2
C11B C12B C13B 122.0(10)
C11B C12B Mo1 79.0(6)
C13B C12B Mo1 71.1(7)
C11B C12B H12B 118.9
C13B C12B H12B 118.9
Mo1 C12B H12B 118.9
C14B C13B C12B 116.0(10)
C14B C13B C15B 123.6(8)
C12B C13B C15B 119.8(9)
C14B C13B Mo1 71.5(6)
C12B C13B Mo1 70.9(6)
C15B C13B Mo1 120.0(9)
C13B C15B H15D 109.5
C13B C15B H15E 109.5
H15D C15B H15E 109.5
C13B C15B H15F 109.5
H15D C15B H15F 109.5
H15E C15B H15F 109.5
C13B C14B Mo1 71.7(6)
C13B C14B H14C 116.4
Mo1 C14B H14C 116.4
C13B C14B H14D 116.4
Mo1 C14B H14D 116.4
H14C C14B H14D 113.4

loop_
_geom_bond_atom_site_label_1
_geom_bond_atom_site_label_2
_geom_bond_distance
C1 C5 1.414(3)
C1 C2 1.435(3)
C1 C6 1.503(3)
C1 Mo1 2.400(2)
C2 C3 1.413(3)
C2 C7 1.501(3)
C2 Mo1 2.341(2)
C3 C4 1.437(3)
C3 C8 1.502(3)
C3 Mo1 2.324(2)
C4 C5 1.432(3)
C4 C9 1.500(3)
C4 Mo1 2.349(2)
C5 C10 1.502(3)
C5 Mo1 2.410(2)
C6 H6A 0.9800
C6 H6B 0.9800
C6 H6C 0.9800
C7 H7A 0.9800
C7 H7B 0.9800
C7 H7C 0.9800
C8 H8A 0.9800
C8 H8B 0.9800
C8 H8C 0.9800
C9 H9A 0.9800
C9 H9B 0.9800
C9 H9C 0.9800
C10 H10A 0.9800
C10 H10B 0.9800
C10 H10C 0.9800
C11 C12 1.430(6)
C11 Mo1 2.379(5)
C11 H11A 0.9900
C11 H11B 0.9900
C12 C13 1.415(9)
C12 Mo1 2.232(7)
C12 H12 1.0000
C13 C14 1.410(7)
C13 C15 1.520(14)
C13 Mo1 2.270(7)
C14 Mo1 2.250(7)
C14 H14A 0.9900
C14 H14B 0.9900
C15 H15A 0.9800
C15 H15B 0.9800
C15 H15C 0.9800
N1 O1 1.209(2)
N1 Mo1 1.7762(19)
Mo1 C14B 2.214(8)
Mo1 C12B 2.214(11)
Mo1 C13B 2.217(12)
Mo1 C11B 2.387(8)
C11B C12B 1.410(9)
C11B H11C 0.9900
C11B H11D 0.9900
C12B C13B 1.442(10)
C12B H12B 1.0000
C13B C14B 1.399(13)
C13B C15B 1.53(2)
C15B H15D 0.9800
C15B H15E 0.9800
C15B H15F 0.9800
C14B H14C 0.9900
C14B H14D 0.9900

loop_
_geom_torsion_atom_site_label_1
_geom_torsion_atom_site_label_2
_geom_torsion_atom_site_label_3
_geom_torsion_atom_site_label_4
_geom_torsion
C5 C1 C2 C3 0.6(2)
C6 C1 C2 C3 -176.5(2)
Mo1 C1 C2 C3 64.43(14)
C5 C1 C2 C7 172.42(19)
C6 C1 C2 C7 -4.7(3)
Mo1 C1 C2 C7 -123.7(2)
C5 C1 C2 Mo1 -63.86(16)
C6 C1 C2 Mo1 119.0(2)
C1 C2 C3 C4 -1.3(2)
C7 C2 C3 C4 -173.0(2)
Mo1 C2 C3 C4 65.10(16)
C1 C2 C3 C8 177.2(2)
C7 C2 C3 C8 5.5(4)
Mo1 C2 C3 C8 -116.4(2)
C1 C2 C3 Mo1 -66.37(14)
C7 C2 C3 Mo1 121.9(2)
C2 C3 C4 C5 1.5(3)
C8 C3 C4 C5 -177.0(2)
Mo1 C3 C4 C5 66.59(18)
C2 C3 C4 C9 174.5(2)
C8 C3 C4 C9 -4.1(4)
Mo1 C3 C4 C9 -120.4(2)
C2 C3 C4 Mo1 -65.10(15)
C8 C3 C4 Mo1 116.4(2)
C2 C1 C5 C4 0.4(3)
C6 C1 C5 C4 177.5(2)
Mo1 C1 C5 C4 -61.49(18)
C2 C1 C5 C10 -176.2(2)
C6 C1 C5 C10 0.9(4)
Mo1 C1 C5 C10 121.9(2)
C2 C1 C5 Mo1 61.84(15)
C6 C1 C5 Mo1 -121.0(2)
C3 C4 C5 C1 -1.1(3)
C9 C4 C5 C1 -174.13(19)
Mo1 C4 C5 C1 63.01(17)
C3 C4 C5 C10 175.50(19)
C9 C4 C5 C10 2.5(4)
Mo1 C4 C5 C10 -120.4(2)
C3 C4 C5 Mo1 -64.14(16)
C9 C4 C5 Mo1 122.9(3)
Mo1 C11 C12 C13 61.3(6)
C11 C12 C13 C14 -120.2(7)
Mo1 C12 C13 C14 -56.6(5)
C11 C12 C13 C15 47.6(11)
Mo1 C12 C13 C15 111.2(7)
C11 C12 C13 Mo1 -63.6(6)
C12 C13 C14 Mo1 56.2(5)
C15 C13 C14 Mo1 -111.8(7)
O1 N1 Mo1 C14B -129.4(19)
O1 N1 Mo1 C12B 162.9(18)
O1 N1 Mo1 C13B -164.1(19)
O1 N1 Mo1 C12 -145.8(18)
O1 N1 Mo1 C14 147.8(18)
O1 N1 Mo1 C13 -177.8(18)
O1 N1 Mo1 C3 12.5(18)
O1 N1 Mo1 C2 -20.1(19)
O1 N1 Mo1 C4 43.4(19)
O1 N1 Mo1 C11 -113.5(18)
O1 N1 Mo1 C11B 130.5(18)
C13 C12 Mo1 N1 -62.8(3)
C11 C12 Mo1 N1 65.5(4)
C13 C12 Mo1 C14B -130.1(13)
C11 C12 Mo1 C14B -1.8(9)
C13 C12 Mo1 C12B 34.7(6)
C11 C12 Mo1 C12B 163.0(7)
C13 C12 Mo1 C13B -19.0(7)
C11 C12 Mo1 C13B 109.3(9)
C13 C12 Mo1 C14 31.7(3)
C11 C12 Mo1 C14 160.0(5)
C11 C12 Mo1 C13 128.3(6)
C13 C12 Mo1 C3 164.6(3)
C11 C12 Mo1 C3 -67.1(6)
C13 C12 Mo1 C2 175.6(3)
C11 C12 Mo1 C2 -56.1(5)
C13 C12 Mo1 C4 104.5(4)
C11 C12 Mo1 C4 -127.2(3)
C13 C12 Mo1 C11 -128.3(6)
C13 C12 Mo1 C11B 26.6(4)
C11 C12 Mo1 C11B 154.9(5)
C13 C14 Mo1 N1 72.0(4)
C13 C14 Mo1 C14B -26.5(5)
C13 C14 Mo1 C12B -40.3(16)
C13 C14 Mo1 C13B -4.6(7)
C13 C14 Mo1 C12 -32.0(4)
C13 C14 Mo1 C3 178.2(4)
C13 C14 Mo1 C2 -129.6(4)
C13 C14 Mo1 C4 -171.8(4)
C13 C14 Mo1 C11 -20.3(4)
C13 C14 Mo1 C11B 132.9(8)
C14 C13 Mo1 N1 -111.2(4)
C12 C13 Mo1 N1 121.9(3)
C15 C13 Mo1 N1 4.7(5)
C14 C13 Mo1 C14B 144.5(6)
C12 C13 Mo1 C14B 17.6(4)
C15 C13 Mo1 C14B -99.6(5)
C14 C13 Mo1 C12B 23.1(7)
C12 C13 Mo1 C12B -103.8(8)
C15 C13 Mo1 C12B 139.0(9)
C14 C13 Mo1 C13B 165(2)
C12 C13 Mo1 C13B 38(2)
C15 C13 Mo1 C13B -79(2)
C14 C13 Mo1 C12 126.9(5)
C15 C13 Mo1 C12 -117.2(6)
C12 C13 Mo1 C14 -126.9(5)
C15 C13 Mo1 C14 115.9(7)
C14 C13 Mo1 C3 -7.1(14)
C12 C13 Mo1 C3 -134.0(11)
C15 C13 Mo1 C3 108.8(11)
C14 C13 Mo1 C2 118.5(4)
C12 C13 Mo1 C2 -8.5(6)
C15 C13 Mo1 C2 -125.7(5)
C14 C13 Mo1 C4 11.3(5)
C12 C13 Mo1 C4 -115.6(3)
C15 C13 Mo1 C4 127.2(4)
C14 C13 Mo1 C11 157.6(5)
C12 C13 Mo1 C11 30.7(3)
C15 C13 Mo1 C11 -86.5(4)
C14 C13 Mo1 C11B -18.6(3)
C12 C13 Mo1 C11B -145.5(5)
C15 C13 Mo1 C11B 97.3(6)
C2 C3 Mo1 N1 -117.89(13)
C4 C3 Mo1 N1 126.42(14)
C8 C3 Mo1 N1 6.0(2)
C2 C3 Mo1 C14B -7.6(4)
C4 C3 Mo1 C14B -123.3(4)
C8 C3 Mo1 C14B 116.3(4)
C2 C3 Mo1 C12B 116.2(4)
C4 C3 Mo1 C12B 0.5(5)
C8 C3 Mo1 C12B -120.0(5)
C2 C3 Mo1 C13B -10(5)
C4 C3 Mo1 C13B -126(5)
C8 C3 Mo1 C13B 114(5)
C2 C3 Mo1 C12 17.4(3)
C4 C3 Mo1 C12 -98.3(3)
C8 C3 Mo1 C12 141.3(3)
C2 C3 Mo1 C14 132.7(3)
C4 C3 Mo1 C14 17.0(3)
C8 C3 Mo1 C14 -103.4(3)
C2 C3 Mo1 C13 138.5(12)
C4 C3 Mo1 C13 22.8(12)
C8 C3 Mo1 C13 -97.7(12)
C4 C3 Mo1 C2 -115.69(18)
C8 C3 Mo1 C2 123.9(2)
C2 C3 Mo1 C4 115.69(18)
C8 C3 Mo1 C4 -120.4(3)
C2 C3 Mo1 C11 -24.5(2)
C4 C3 Mo1 C11 -140.2(2)
C8 C3 Mo1 C11 99.4(2)
C2 C3 Mo1 C11B 148.6(2)
C4 C3 Mo1 C11B 32.9(2)
C8 C3 Mo1 C11B -87.5(3)
C3 C2 Mo1 N1 68.70(13)
C1 C2 Mo1 N1 -175.92(12)
C7 C2 Mo1 N1 -53.4(2)
C3 C2 Mo1 C14B 174.9(3)
C1 C2 Mo1 C14B -69.7(3)
C7 C2 Mo1 C14B 52.9(3)
C3 C2 Mo1 C12B -116.1(4)
C1 C2 Mo1 C12B -0.7(4)
C7 C2 Mo1 C12B 121.8(4)
C3 C2 Mo1 C13B 179.0(5)
C1 C2 Mo1 C13B -65.6(5)
C7 C2 Mo1 C13B 56.9(5)
C3 C2 Mo1 C12 -170.45(19)
C1 C2 Mo1 C12 -55.1(2)
C7 C2 Mo1 C12 67.5(3)
C3 C2 Mo1 C14 -88.9(3)
C1 C2 Mo1 C14 26.5(3)
C7 C2 Mo1 C14 149.1(3)
C3 C2 Mo1 C13 -164.9(4)
C1 C2 Mo1 C13 -49.5(4)
C7 C2 Mo1 C13 73.1(4)
C1 C2 Mo1 C3 115.38(16)
C7 C2 Mo1 C3 -122.1(3)
C3 C2 Mo1 C4 -37.98(12)
C1 C2 Mo1 C4 77.40(13)
C7 C2 Mo1 C4 -160.0(2)
C3 C2 Mo1 C11 160.34(17)
C1 C2 Mo1 C11 -84.27(17)
C7 C2 Mo1 C11 38.3(2)
C3 C2 Mo1 C11B -53.0(3)
C1 C2 Mo1 C11B 62.4(3)
C7 C2 Mo1 C11B -175.0(3)
C5 C4 Mo1 N1 -176.05(16)
C3 C4 Mo1 N1 -61.13(15)
C9 C4 Mo1 N1 60.4(2)
C5 C4 Mo1 C14B -8.7(5)
C3 C4 Mo1 C14B 106.3(5)
C9 C4 Mo1 C14B -132.2(5)
C5 C4 Mo1 C12B 65.4(3)
C3 C4 Mo1 C12B -179.7(3)
C9 C4 Mo1 C12B -58.2(3)
C5 C4 Mo1 C13B 59.9(6)
C3 C4 Mo1 C13B 174.8(6)
C9 C4 Mo1 C13B -63.7(6)
C5 C4 Mo1 C12 17.2(3)
C3 C4 Mo1 C12 132.1(3)
C9 C4 Mo1 C12 -106.4(3)
C5 C4 Mo1 C14 77.6(2)
C3 C4 Mo1 C14 -167.5(2)
C9 C4 Mo1 C14 -46.0(3)
C5 C4 Mo1 C13 70.8(4)
C3 C4 Mo1 C13 -174.3(3)
C9 C4 Mo1 C13 -52.8(4)
C5 C4 Mo1 C3 -114.9(2)
C9 C4 Mo1 C3 121.5(2)
C5 C4 Mo1 C2 -77.53(17)
C3 C4 Mo1 C2 37.39(13)
C9 C4 Mo1 C2 158.9(2)
C5 C4 Mo1 C11 -42.2(3)
C3 C4 Mo1 C11 72.7(3)
C9 C4 Mo1 C11 -165.8(3)
C5 C4 Mo1 C11B 93.9(2)
C3 C4 Mo1 C11B -151.2(2)
C9 C4 Mo1 C11B -29.7(3)
C12 C11 Mo1 N1 -119.7(4)
C12 C11 Mo1 C14B 1.7(9)
C12 C11 Mo1 C12B -12.8(5)
C12 C11 Mo1 C13B -33.6(6)
C12 C11 Mo1 C14 -18.1(5)
C12 C11 Mo1 C13 -31.3(4)
C12 C11 Mo1 C3 145.3(4)
C12 C11 Mo1 C2 131.4(4)
C12 C11 Mo1 C4 101.7(4)
C12 C11 Mo1 C11B -28.0(5)
N1 Mo1 C11B C12B 117.9(6)
C14B Mo1 C11B C12B 17.5(7)
C13B Mo1 C11B C12B 31.4(7)
C12 Mo1 C11B C12B 10.5(7)
C14 Mo1 C11B C12B -3.1(9)
C13 Mo1 C11B C12B 30.4(7)
C3 Mo1 C11B C12B -147.2(6)
C2 Mo1 C11B C12B -115.8(7)
C4 Mo1 C11B C12B -128.6(6)
C11 Mo1 C11B C12B 26.6(7)
Mo1 C11B C12B C13B -59.3(10)
N1 Mo1 C12B C11B -67.4(6)
C14B Mo1 C12B C11B -161.1(7)
C13B Mo1 C12B C11B -129.6(10)
C12 Mo1 C12B C11B -166.0(9)
C14 Mo1 C12B C11B 4.0(11)
C13 Mo1 C12B C11B -115.8(11)
C3 Mo1 C12B C11B 55.0(9)
C2 Mo1 C12B C11B 117.4(5)
C4 Mo1 C12B C11B 55.3(7)
C11 Mo1 C12B C11B -156.1(6)
N1 Mo1 C12B C13B 62.2(6)
C14B Mo1 C12B C13B -31.5(6)
C12 Mo1 C12B C13B -36.4(6)
C14 Mo1 C12B C13B 133.6(18)
C13 Mo1 C12B C13B 13.8(9)
C3 Mo1 C12B C13B -175.4(5)
C2 Mo1 C12B C13B -113.0(6)
C4 Mo1 C12B C13B -175.1(6)
C11 Mo1 C12B C13B -26.5(6)
C11B Mo1 C12B C13B 129.6(10)
C11B C12B C13B C14B 120.3(13)
Mo1 C12B C13B C14B 57.1(9)
C11B C12B C13B C15B -51.2(17)
Mo1 C12B C13B C15B -114.4(12)
C11B C12B C13B Mo1 63.1(10)
N1 Mo1 C13B C14B 110.7(5)
C12B Mo1 C13B C14B -127.3(9)
C12 Mo1 C13B C14B -27.9(5)
C14 Mo1 C13B C14B -142.0(8)
C13 Mo1 C13B C14B -153(2)
C3 Mo1 C13B C14B 3(5)
C2 Mo1 C13B C14B -6.6(8)
C4 Mo1 C13B C14B -118.8(5)
C11 Mo1 C13B C14B 17.8(4)
C11B Mo1 C13B C14B -156.7(7)
N1 Mo1 C13B C12B -122.1(6)
C14B Mo1 C13B C12B 127.3(9)
C12 Mo1 C13B C12B 99.3(9)
C14 Mo1 C13B C12B -14.7(5)
C13 Mo1 C13B C12B -26.2(19)
C3 Mo1 C13B C12B 130(5)
C2 Mo1 C13B C12B 120.7(5)
C4 Mo1 C13B C12B 8.4(9)
C11 Mo1 C13B C12B 145.1(8)
C11B Mo1 C13B C12B -29.4(5)
N1 Mo1 C13B C15B -8.0(7)
C14B Mo1 C13B C15B -118.7(9)
C12B Mo1 C13B C15B 114.0(9)
C12 Mo1 C13B C15B -146.7(11)
C14 Mo1 C13B C15B 99.3(8)
C13 Mo1 C13B C15B 88(2)
C3 Mo1 C13B C15B -116(5)
C2 Mo1 C13B C15B -125.3(7)
C4 Mo1 C13B C15B 122.4(7)
C11 Mo1 C13B C15B -100.9(7)
C11B Mo1 C13B C15B 84.6(7)
C12B C13B C14B Mo1 -56.8(9)
C15B C13B C14B Mo1 114.3(13)
N1 Mo1 C14B C13B -71.7(6)
C12B Mo1 C14B C13B 32.4(6)
C12 Mo1 C14B C13B 44.9(12)
C14 Mo1 C14B C13B 28.4(6)
C13 Mo1 C14B C13B 8.1(7)
C3 Mo1 C14B C13B -179.8(5)
C2 Mo1 C14B C13B 175.7(5)
C4 Mo1 C14B C13B 120.1(6)
C11 Mo1 C14B C13B -131.7(11)
C11B Mo1 C14B C13B 21.5(6)
